data_7053672
loop_
_publ_author_name
'D\'eniz, Mariadel'
'Pas\'an, Jorge'
'Fabelo, Oscar'
'Ca\~nadillas-Delgado, Laura'
'Lloret, Francesc'
'Julve, Miguel'
'Ruiz-P\'erez, Catalina'

_publ_section_title
;
 Metal-organic coordination frameworks based on mixed methylmalonate and
 4,4&#x2032;-bipiridine ligands: synthesis, crystal structure and magnetic
 properties
;
_journal_issue 11
_journal_name_full 'New Journal of Chemistry'
_journal_page_first 2515
_journal_paper_doi 10.1039/c0nj00436g
_journal_volume 34
_journal_year 2010
_chemical_formula_sum 'C9 H10 N O5 Zn'
_chemical_formula_weight 277.55
_chemical_name_systematic
;
?
;
_space_group_IT_number 14
_symmetry_cell_setting monoclinic
_symmetry_space_group_name_Hall '-P 2yn'
_symmetry_space_group_name_H-M 'P 1 21/n 1'
_atom_sites_solution_hydrogens geom
_atom_sites_solution_primary direct
_atom_sites_solution_secondary difmap
_audit_creation_method SHELXL-97
_cell_angle_alpha 90.00
_cell_angle_beta 91.714(5)
_cell_angle_gamma 90.00
_cell_formula_units_Z 4
_cell_length_a 7.2498(5)
_cell_length_b 19.7336(12)
_cell_length_c 7.3271(4)
_cell_measurement_temperature 293(2)
_cell_volume 1047.78(11)
_computing_cell_refinement 'Dirax/lsq (Duisenberg & Schreurs, 1989-2000)'
_computing_data_collection 'Collect (Nonius BV, 1997-2000)'
_computing_data_reduction 'EvalCCD (Duisenberg & Schreurs 1990-2000)'
_computing_structure_refinement 'SHELXL-97 (Sheldrick, 1997)'
_computing_structure_solution 'SHELXS-97 (Sheldrick, 1997)'
_diffrn_ambient_temperature 293(2)
_diffrn_detector 'CCD plate'
_diffrn_detector_area_resol_mean 9
_diffrn_measured_fraction_theta_full 0.970
_diffrn_measured_fraction_theta_max 0.970
_diffrn_measurement_device '95mm CCD camera on \k-goniostat'
_diffrn_measurement_device_type KappaCCD
_diffrn_measurement_method 'CCD rotation images, thick slices'
_diffrn_radiation_monochromator 'horizontally mounted graphite crystal'
_diffrn_radiation_probe x-ray
_diffrn_radiation_source 'fine-focus sealed tube'
_diffrn_radiation_type MoK\a
_diffrn_radiation_wavelength 0.71073
_diffrn_reflns_av_R_equivalents 0.0269
_diffrn_reflns_av_sigmaI/netI 0.0354
_diffrn_reflns_limit_h_max 10
_diffrn_reflns_limit_h_min -10
_diffrn_reflns_limit_k_max 27
_diffrn_reflns_limit_k_min -24
_diffrn_reflns_limit_l_max 8
_diffrn_reflns_limit_l_min -10
_diffrn_reflns_number 8287
_diffrn_reflns_theta_full 30.00
_diffrn_reflns_theta_max 30.00
_diffrn_reflns_theta_min 4.52
_diffrn_source 'Enraf Nonius FR590'
_exptl_absorpt_coefficient_mu 2.349
_exptl_absorpt_correction_T_max 0.7991
_exptl_absorpt_correction_T_min 0.2552
_exptl_absorpt_correction_type sphere
_exptl_crystal_colour Colourless
_exptl_crystal_density_diffrn 1.759
_exptl_crystal_density_method 'not measured'
_exptl_crystal_description Prism
_exptl_crystal_F_000 564
_exptl_crystal_size_max 0.80
_exptl_crystal_size_mid 0.50
_exptl_crystal_size_min 0.10
_refine_diff_density_max 0.322
_refine_diff_density_min -0.391
_refine_diff_density_rms 0.071
_refine_ls_extinction_method none
_refine_ls_goodness_of_fit_ref 1.062
_refine_ls_hydrogen_treatment mixed
_refine_ls_matrix_type full
_refine_ls_number_parameters 190
_refine_ls_number_reflns 2976
_refine_ls_number_restraints 2
_refine_ls_restrained_S_all 1.063
_refine_ls_R_factor_all 0.0439
_refine_ls_R_factor_gt 0.0297
_refine_ls_shift/su_max 0.001
_refine_ls_shift/su_mean 0.000
_refine_ls_structure_factor_coef Fsqd
_refine_ls_weighting_details 'calc w=1/[\s^2^(Fo^2^)+(0.0204P)^2^+0.5732P] where P=(Fo^2^+2Fc^2^)/3'
_refine_ls_weighting_scheme calc
_refine_ls_wR_factor_gt 0.0593
_refine_ls_wR_factor_ref 0.0633
_reflns_number_gt 2435
_reflns_number_total 2976
_reflns_threshold_expression >2sigma(I)
_cod_data_source_file c0nj00436g.txt
_cod_data_source_block Compound6
_cod_depositor_comments
;
The following automatic conversions were performed:

'_symmetry_cell_setting' value 'Monoclinic' changed to 'monoclinic'
according to /home/saulius/struct/CIF-dictionaries/cif_core.dic
dictionary named 'cif_core.dic' version 2.4.2 from 2011-04-26.

Automatic conversion script
Id: cif_fix_values 1891 2012-01-12 08:04:46Z andrius 
;
_cod_original_sg_symbol_H-M P21/n
_cod_database_code 7053672

loop_
_symmetry_equiv_pos_as_xyz
'x, y, z'
'-x+1/2, y+1/2, -z+1/2'
'-x, -y, -z'
'x-1/2, -y-1/2, z-1/2'

loop_
_atom_site_label
_atom_site_type_symbol
_atom_site_fract_x
_atom_site_fract_y
_atom_site_fract_z
_atom_site_U_iso_or_equiv
_atom_site_adp_type
_atom_site_occupancy
_atom_site_symmetry_multiplicity
_atom_site_calc_flag
_atom_site_refinement_flags
_atom_site_disorder_assembly
_atom_site_disorder_group
Zn1 Zn 0.46667(3) 0.212210(11) 0.44173(3) 0.01888(7) Uani 1 1 d . . .
N1 N 0.6670(2) 0.13129(9) 0.4644(2) 0.0241(3) Uani 1 1 d . . .
O2 O 0.62710(19) 0.26606(8) 0.63356(17) 0.0263(3) Uani 1 1 d . . .
O4 O 0.62162(18) 0.26322(7) 0.24660(17) 0.0243(3) Uani 1 1 d . . .
O1W O 0.26290(19) 0.28961(8) 0.44033(19) 0.0268(3) Uani 1 1 d D . .
O1 O 0.83846(18) 0.34095(7) 0.72446(17) 0.0255(3) Uani 1 1 d . . .
O3 O 0.83223(18) 0.33661(7) 0.15905(18) 0.0271(3) Uani 1 1 d . . .
C1 C 0.7204(2) 0.31914(10) 0.6109(2) 0.0191(4) Uani 1 1 d . A .
C2 C 0.6824(3) 0.36062(10) 0.4370(2) 0.0240(4) Uani 1 1 d . . .
H2 H 0.5506 0.3716 0.4344 0.029 Uiso 1 1 calc R A .
C3 C 0.7154(2) 0.31658(10) 0.2681(2) 0.0189(4) Uani 1 1 d . A .
C4 C 0.7845(4) 0.42732(12) 0.4354(3) 0.0447(6) Uani 1 1 d . A .
H4A H 0.7547 0.4511 0.3241 0.067 Uiso 1 1 calc R . .
H4B H 0.9150 0.4190 0.4437 0.067 Uiso 1 1 calc R . .
H4C H 0.7488 0.4543 0.5376 0.067 Uiso 1 1 calc R . .
C7 C 0.9312(3) 0.02775(10) 0.4934(3) 0.0244(4) Uani 1 1 d . . .
C5A C 0.8392(5) 0.1397(2) 0.4145(9) 0.0355(11) Uani 0.717(12) 1 d P A 1
H5A H 0.8726 0.1817 0.3685 0.043 Uiso 0.717(12) 1 calc PR A 1
C6A C 0.9725(5) 0.0896(2) 0.4267(8) 0.0348(11) Uani 0.717(12) 1 d P A 1
H6A H 1.0914 0.0986 0.3889 0.042 Uiso 0.717(12) 1 calc PR A 1
C8A C 0.7499(7) 0.0181(3) 0.5528(10) 0.0521(16) Uani 0.717(12) 1 d P A 1
H8A H 0.7147 -0.0230 0.6031 0.063 Uiso 0.717(12) 1 calc PR A 1
C9A C 0.6256(7) 0.0710(2) 0.5346(10) 0.0490(15) Uani 0.717(12) 1 d P A 1
H9A H 0.5062 0.0641 0.5737 0.059 Uiso 0.717(12) 1 calc PR A 1
C5B C 0.786(2) 0.1195(7) 0.331(2) 0.049(4) Uani 0.283(12) 1 d P A 2
H5B H 0.7785 0.1467 0.2274 0.059 Uiso 0.283(12) 1 calc PR A 2
C6B C 0.916(2) 0.0706(7) 0.339(2) 0.046(4) Uani 0.283(12) 1 d P A 2
H6B H 0.9949 0.0650 0.2426 0.055 Uiso 0.283(12) 1 calc PR A 2
C8B C 0.815(2) 0.0423(8) 0.6236(16) 0.044(4) Uani 0.283(12) 1 d P A 2
H8B H 0.8208 0.0176 0.7317 0.053 Uiso 0.283(12) 1 calc PR A 2
C9B C 0.6869(16) 0.0925(7) 0.6037(14) 0.034(3) Uani 0.283(12) 1 d P A 2
H9B H 0.6072 0.0991 0.6992 0.041 Uiso 0.283(12) 1 calc PR A 2
H1WA H 0.196(3) 0.2751(13) 0.526(3) 0.047(8) Uiso 1 1 d D . .
H1WB H 0.200(4) 0.2781(14) 0.340(3) 0.056(9) Uiso 1 1 d D . .

loop_
_atom_site_aniso_label
_atom_site_aniso_U_11
_atom_site_aniso_U_22
_atom_site_aniso_U_33
_atom_site_aniso_U_23
_atom_site_aniso_U_13
_atom_site_aniso_U_12
Zn1 0.01880(11) 0.02129(12) 0.01663(10) 0.00088(8) 0.00211(7) 0.00134(9)
N1 0.0231(8) 0.0218(9) 0.0276(8) 0.0017(7) 0.0043(6) 0.0046(7)
O2 0.0300(7) 0.0300(8) 0.0187(6) 0.0039(5) -0.0033(5) -0.0076(6)
O4 0.0291(7) 0.0260(8) 0.0182(6) -0.0008(5) 0.0079(5) -0.0060(6)
O1W 0.0257(7) 0.0341(9) 0.0207(7) -0.0009(6) 0.0009(6) 0.0037(6)
O1 0.0277(7) 0.0256(8) 0.0228(7) 0.0012(6) -0.0036(5) -0.0033(6)
O3 0.0303(7) 0.0267(8) 0.0251(7) -0.0033(6) 0.0122(6) -0.0058(6)
C1 0.0205(8) 0.0208(10) 0.0160(8) -0.0016(7) 0.0036(6) 0.0043(7)
C2 0.0330(10) 0.0201(10) 0.0191(8) 0.0011(7) 0.0039(7) 0.0029(8)
C3 0.0200(8) 0.0207(10) 0.0160(8) 0.0037(7) 0.0013(6) 0.0029(8)
C4 0.0770(18) 0.0263(13) 0.0309(11) 0.0009(9) 0.0044(12) -0.0066(12)
C7 0.0246(9) 0.0226(11) 0.0262(9) 0.0013(8) 0.0037(7) 0.0060(8)
C5A 0.0267(17) 0.0213(19) 0.059(3) 0.0127(19) 0.0104(17) 0.0019(14)
C6A 0.0180(15) 0.030(2) 0.057(3) 0.0123(19) 0.0072(16) 0.0026(14)
C8A 0.040(3) 0.025(2) 0.093(4) 0.016(2) 0.035(3) 0.0096(18)
C9A 0.028(2) 0.027(2) 0.093(4) 0.015(2) 0.029(3) 0.0061(17)
C5B 0.071(9) 0.033(7) 0.046(7) 0.026(5) 0.037(7) 0.033(6)
C6B 0.050(7) 0.038(7) 0.051(7) 0.026(6) 0.033(6) 0.024(6)
C8B 0.057(8) 0.044(8) 0.034(5) 0.028(5) 0.028(5) 0.029(6)
C9B 0.026(5) 0.048(8) 0.029(5) 0.018(4) 0.020(4) 0.019(5)

loop_
_atom_type_symbol
_atom_type_description
_atom_type_scat_dispersion_real
_atom_type_scat_dispersion_imag
_atom_type_scat_source
C C 0.0033 0.0016 'International Tables Vol C Tables 4.2.6.8 and 6.1.1.4'
H H 0.0000 0.0000 'International Tables Vol C Tables 4.2.6.8 and 6.1.1.4'
O O 0.0106 0.0060 'International Tables Vol C Tables 4.2.6.8 and 6.1.1.4'
Zn Zn 0.2839 1.4301 'International Tables Vol C Tables 4.2.6.8 and 6.1.1.4'
N N 0.0061 0.0033 'International Tables Vol C Tables 4.2.6.8 and 6.1.1.4'

loop_
_geom_angle_atom_site_label_1
_geom_angle_atom_site_label_2
_geom_angle_atom_site_label_3
_geom_angle
_geom_angle_site_symmetry_1
_geom_angle_site_symmetry_3
O2 Zn1 O1 171.69(5) . 4_565
O2 Zn1 O4 85.17(5) . .
O1 Zn1 O4 87.53(5) 4_565 .
O2 Zn1 O3 89.14(5) . 4_566
O1 Zn1 O3 98.00(6) 4_565 4_566
O4 Zn1 O3 174.02(5) . 4_566
O2 Zn1 O1W 90.61(6) . .
O1 Zn1 O1W 93.64(5) 4_565 .
O4 Zn1 O1W 92.18(6) . .
O3 Zn1 O1W 89.72(5) 4_566 .
O2 Zn1 N1 87.99(6) . .
O1 Zn1 N1 88.29(6) 4_565 .
O4 Zn1 N1 91.98(6) . .
O3 Zn1 N1 85.96(6) 4_566 .
O1W Zn1 N1 175.48(6) . .
C9B N1 C5A 102.2(5) . .
C9B N1 C9A 35.0(5) . .
C5A N1 C9A 116.3(3) . .
C9B N1 C5B 114.6(6) . .
C5A N1 C5B 35.7(8) . .
C9A N1 C5B 106.4(5) . .
C9B N1 Zn1 124.2(4) . .
C5A N1 Zn1 121.6(2) . .
C9A N1 Zn1 122.0(2) . .
C5B N1 Zn1 121.1(5) . .
C1 O2 Zn1 128.64(11) . .
C3 O4 Zn1 127.75(11) . .
C1 O1 Zn1 127.63(13) . 4_666
C3 O3 Zn1 132.31(13) . 4_665
O1 C1 O2 123.82(16) . .
O1 C1 C2 118.12(17) . .
O2 C1 C2 118.02(16) . .
C4 C2 C1 113.32(17) . .
C4 C2 C3 113.52(16) . .
C1 C2 C3 109.82(16) . .
O3 C3 O4 123.99(17) . .
O3 C3 C2 117.51(17) . .
O4 C3 C2 118.49(15) . .
C8B C7 C6A 102.6(6) . .
C8B C7 C8A 35.6(6) . .
C6A C7 C8A 116.9(3) . .
C8B C7 C6B 114.2(6) . .
C6A C7 C6B 35.4(7) . .
C8A C7 C6B 106.0(5) . .
C8B C7 C7 123.7(5) . 3_756
C6A C7 C7 122.3(3) . 3_756
C8A C7 C7 120.8(3) . 3_756
C6B C7 C7 122.1(4) . 3_756
N1 C5A C6A 123.8(3) . .
C7 C6A C5A 120.4(3) . .
C9A C8A C7 118.7(4) . .
N1 C9A C8A 123.8(4) . .
N1 C5B C6B 123.8(8) . .
C5B C6B C7 120.1(7) . .
C7 C8B C9B 121.8(8) . .
N1 C9B C8B 125.5(8) . .

loop_
_geom_bond_atom_site_label_1
_geom_bond_atom_site_label_2
_geom_bond_distance
_geom_bond_site_symmetry_2
Zn1 O2 2.0880(14) .
Zn1 O1 2.1000(13) 4_565
Zn1 O4 2.1013(13) .
Zn1 O3 2.1229(13) 4_566
Zn1 O1W 2.1248(15) .
Zn1 N1 2.1614(16) .
N1 C9B 1.281(9) .
N1 C5A 1.322(4) .
N1 C9A 1.335(5) .
N1 C5B 1.342(9) .
O2 C1 1.261(2) .
O4 C3 1.261(2) .
O1 C1 1.252(2) .
O1 Zn1 2.1000(13) 4_666
O3 C3 1.246(2) .
O3 Zn1 2.1229(13) 4_665
C1 C2 1.532(3) .
C2 C4 1.510(3) .
C2 C3 1.536(3) .
C7 C8B 1.324(9) .
C7 C6A 1.352(4) .
C7 C8A 1.409(5) .
C7 C6B 1.415(10) .
C7 C7 1.483(4) 3_756
C5A C6A 1.383(5) .
C8A C9A 1.382(6) .
C5B C6B 1.347(13) .
C8B C9B 1.362(14) .
